data_1101016
loop_
_publ_author_name
'Thundathil, Mary A.'
'Jones, Camille Y.'
'Snyder, G. Jeffrey'
'Haile, Sossina M.'

_publ_section_title
;
 Nonstoichiometry, Structure, and Electrical Properties of "SrPrO~3~"
;
_journal_coden_ASTM CMATEX
_journal_issue 20
_journal_name_full 'Chemistry of Materials'
_journal_page_first 5146
_journal_page_last 5154
_journal_paper_doi 10.1021/cm050895k
_journal_volume 17
_journal_year 2005
_chemical_formula_sum 'O Pr0.33 Sr0.32'
_chemical_formula_weight 91.10
_space_group_IT_number 62
_symmetry_cell_setting orthorhombic
_symmetry_space_group_name_Hall '-P 2c 2ab'
_symmetry_space_group_name_H-M 'P b n m'
_audit_author_name mary
_audit_creation_date 2004-06-07T16:29
_audit_creation_method 'from EXP file using GSAS2CIF'
_audit_update_record ' 2004-06-07T16:29  Initial CIF as created by GSAS2CIF'
_cell_angle_alpha 90.0
_cell_angle_beta 90.0
_cell_angle_gamma 90.0
_cell_formula_units_Z 12
_cell_length_a 5.97469(17)
_cell_length_b 6.11883(17)
_cell_length_c 8.53249(24)
_cell_volume 311.93158
_computing_structure_refinement GSAS
_diffrn_radiation_probe neutron
_diffrn_radiation_wavelength 1.5398
_exptl_absorpt_correction_T_max 1.00000
_exptl_absorpt_correction_T_min 1.00000
_exptl_absorpt_process_details
;   GSAS Absorption/surface roughness correction: function number 0
 No correction is applied.
;
_pd_block_id 2004-06-07T16:29|SRPRO3_80K_PBNM|mary|1
_pd_calc_method 'Rietveld Refinement'
_pd_meas_2theta_range_inc 0.05
_pd_meas_2theta_range_max 167.95
_pd_meas_2theta_range_min 3.0
_pd_meas_number_of_points 3300
_pd_phase_name SrPrO3_300K
_pd_proc_2theta_range_inc 0.05
_pd_proc_2theta_range_max 167.9933
_pd_proc_2theta_range_min 3.0433
_pd_proc_info_datetime 2004-06-07T16:29:39
_pd_proc_ls_background_function
;   GSAS Background function number 1 with 14 terms.
 Shifted Chebyshev function of 1st kind
      1:    129.690     2:   -19.8403     3:    26.9325     4:    4.65874    
      5:    6.62281     6:   -1.85601     7:    4.64037     8:   -2.60379    
      9:    3.50988    10:   0.618197    11:   0.794745    12:  -0.423208    
     13:    1.69707    14:   -1.71819    
;
_pd_proc_ls_peak_cutoff 0.00500
_pd_proc_ls_profile_function
;
 CW Profile function number 1 with   6 terms
 Profile coefficients for Simpson's rule integration of Gaussian function
 C.J. Howard (1982). J. Appl. Cryst.,15,615-620.
 Cooper & Sayer, J. Appl. Cryst., 8, 615-618 (1975).
 Thomas, J. Appl. Cryst., 10, 12-13(1977).
 #1(U)    =  336.822 #2(V)    = -348.014 #3(W)    =  209.563
 #4(asym) =  -0.3932 #5(F1)   =    0.000 #6(F2)   =    0.000
 Peak tails are ignored  where the intensity is below 0.0050 times the peak
   Aniso. broadening axis   0.0   0.0   1.0
;
_pd_proc_ls_prof_R_factor 0.0314
_pd_proc_ls_prof_wR_expected 0.0342
_pd_proc_ls_prof_wR_factor 0.0397
_pd_proc_number_of_points 3300
_refine_ls_goodness_of_fit_all 1.17
_refine_ls_matrix_type full
_refine_ls_number_parameters 52
_refine_ls_number_restraints 0
_refine_ls_R_Fsqd_factor 0.04961
_refine_ls_shift/su_max 0.00
_refine_ls_shift/su_mean 0.00
_reflns_d_resolution_high 0.782
_reflns_d_resolution_low 4.894
_reflns_limit_h_max 7
_reflns_limit_h_min 0
_reflns_limit_k_max 7
_reflns_limit_k_min 0
_reflns_limit_l_max 10
_reflns_limit_l_min 0
_reflns_number_observed 349
_cod_duplicate_entry 4000617
_cod_data_source_file cm050895ksi20050629_010526.cif
_cod_data_source_block SRPRO3_80K_PBNM_publ
_cod_original_sg_symbol_H-M Pbnm
_cod_database_code 1101016
_gsas_exptl_extinct_corr_t_min 1.00000
_gsas_exptl_extinct_corr_t_max 1.00000

loop_
_symmetry_equiv_pos_site_id
_symmetry_equiv_pos_as_xyz
1 +x,+y,+z
2 -x+1/2,+y+1/2,+z
3 +x+1/2,-y+1/2,+z+1/2
4 -x,-y,+z+1/2
-1 -x,-y,-z
-2 +x+1/2,-y+1/2,-z
-3 -x+1/2,+y+1/2,-z+1/2
-4 +x,+y,-z+1/2

loop_
_atom_site_aniso_label
_atom_site_aniso_U_11
_atom_site_aniso_U_12
_atom_site_aniso_U_13
_atom_site_aniso_U_22
_atom_site_aniso_U_23
_atom_site_aniso_U_33
SR1 0.0056(7) -0.0018(6) 0.0 0.0063(6) 0.0 0.0049(6)
PR2 0.0025(10) -0.0026(8) 0.0004(9) 0.0054(10) -0.0010(5) 0.0016(8)
O1 0.0113(7) -0.0009(6) 0.0 0.0082(6) 0.0 0.0008(7)
O2 0.0110(5) -0.0029(5) 0.0021(5) 0.0070(5) -0.0019(4) 0.0104(5)

loop_
_atom_site_type_symbol
_atom_site_label
_atom_site_fract_x
_atom_site_fract_y
_atom_site_fract_z
_atom_site_occupancy
_atom_site_thermal_displace_type
_atom_site_U_iso_or_equiv
_atom_site_symmetry_multiplicity
SR SR1 -0.01122(25) 0.04620(19) 0.25 0.963(6) Uani 0.0056 4
PR PR2 0.0 0.5 0.0 1.000(7) Uani 0.00318 4
O O1 0.10509(28) 0.45684(26) 0.25 1.0 Uani 0.00677 4
O O2 0.70067(18) 0.29863(20) 0.05634(14) 1.0 Uani 0.00946 8

loop_
_atom_type_symbol
_atom_type_number_in_cell
_atom_type_scat_length_neutron
_atom_type_scat_source
SR 3.854 0.7020 International_Tables_Vol_C
PR 4.0 0.4580 International_Tables_Vol_C
O 12.0 0.5803 International_Tables_Vol_C

loop_
_geom_angle_atom_site_label_1
_geom_angle_atom_site_label_2
_geom_angle_atom_site_label_3
_geom_angle
_geom_angle_site_symmetry_1
_geom_angle_site_symmetry_2
_geom_angle_site_symmetry_3
_geom_angle_publ_flag
SR1 SR1 SR1 93.99(6) 2_445 . 2_455 n
SR1 SR1 PR2 52.783(6) 2_445 . 1_545 n
SR1 SR1 PR2 126.36(4) 2_445 . 1_555 n
SR1 SR1 PR2 52.694(31) 2_445 . 2_445 n
SR1 SR1 PR2 120.148(22) 2_445 . 2_545 n
SR1 SR1 PR2 52.694(31) 2_445 . 3_455 n
SR1 SR1 PR2 120.148(22) 2_445 . 3_555 n
SR1 SR1 PR2 52.783(6) 2_445 . 4_555 n
SR1 SR1 PR2 126.36(4) 2_445 . 4_565 n
SR1 SR1 O1 152.46(7) 2_445 . 1_555 n
SR1 SR1 O1 120.30(5) 2_445 . 2_545 n
SR1 SR1 O2 89.10(5) 2_445 . 1_455 n
SR1 SR1 O2 41.535(34) 2_445 . 2_545 n
SR1 SR1 O2 41.535(34) 2_445 . -3_656 n
SR1 SR1 O2 89.10(5) 2_445 . -4_456 n
SR1 SR1 PR2 128.89(4) 2_455 . 1_545 n
SR1 SR1 PR2 55.474(7) 2_455 . 1_555 n
SR1 SR1 PR2 60.522(33) 2_455 . 2_445 n
SR1 SR1 PR2 127.799(22) 2_455 . 2_545 n
SR1 SR1 PR2 60.522(33) 2_455 . 3_455 n
SR1 SR1 PR2 127.799(22) 2_455 . 3_555 n
SR1 SR1 PR2 128.89(4) 2_455 . 4_555 n
SR1 SR1 PR2 55.474(7) 2_455 . 4_565 n
SR1 SR1 O1 58.46(4) 2_455 . 1_555 n
SR1 SR1 O1 145.70(6) 2_455 . 2_545 n
SR1 SR1 O2 35.860(28) 2_455 . 1_455 n
SR1 SR1 O2 97.68(6) 2_455 . 2_545 n
SR1 SR1 O2 97.68(6) 2_455 . -3_656 n
SR1 SR1 O2 35.860(28) 2_455 . -4_456 n
PR2 SR1 PR2 109.8932(35) 1_545 . 1_555 n
PR2 SR1 PR2 68.383(16) 1_545 . 2_445 n
PR2 SR1 PR2 67.374(16) 1_545 . 2_545 n
PR2 SR1 PR2 105.323(32) 1_545 . 3_455 n
PR2 SR1 PR2 103.270(30) 1_545 . 3_555 n
PR2 SR1 PR2 65.087(18) 1_545 . 4_555 n
PR2 SR1 PR2 174.606(25) 1_545 . 4_565 n
PR2 SR1 O1 143.883(28) 1_545 . 1_555 n
PR2 SR1 O1 78.36(4) 1_545 . 2_545 n
PR2 SR1 O2 98.946(32) 1_545 . 1_455 n
PR2 SR1 O2 31.268(29) 1_545 . 2_545 n
PR2 SR1 O2 81.56(4) 1_545 . -3_656 n
PR2 SR1 O2 141.35(5) 1_545 . -4_456 n
PR2 SR1 PR2 73.681(17) 1_555 . 2_445 n
PR2 SR1 PR2 72.338(18) 1_555 . 2_545 n
PR2 SR1 PR2 115.81(4) 1_555 . 3_455 n
PR2 SR1 PR2 113.08(4) 1_555 . 3_555 n
PR2 SR1 PR2 174.606(25) 1_555 . 4_555 n
PR2 SR1 PR2 75.048(23) 1_555 . 4_565 n
PR2 SR1 O1 39.710(17) 1_555 . 1_555 n
PR2 SR1 O1 98.95(4) 1_555 . 2_545 n
PR2 SR1 O2 39.345(24) 1_555 . 1_455 n
PR2 SR1 O2 94.940(33) 1_555 . 2_545 n
PR2 SR1 O2 152.58(6) 1_555 . -3_656 n
PR2 SR1 O2 86.26(4) 1_555 . -4_456 n
PR2 SR1 PR2 108.452(4) 2_445 . 2_545 n
PR2 SR1 PR2 72.038(28) 2_445 . 3_455 n
PR2 SR1 PR2 171.11(4) 2_445 . 3_555 n
PR2 SR1 PR2 105.323(32) 2_445 . 4_555 n
PR2 SR1 PR2 115.81(4) 2_445 . 4_565 n
PR2 SR1 O1 106.84(4) 2_445 . 1_555 n
PR2 SR1 O1 140.196(24) 2_445 . 2_545 n
PR2 SR1 O2 38.089(27) 2_445 . 1_455 n
PR2 SR1 O2 37.173(30) 2_445 . 2_545 n
PR2 SR1 O2 88.69(5) 2_445 . -3_656 n
PR2 SR1 O2 84.07(4) 2_445 . -4_456 n
PR2 SR1 PR2 171.11(4) 2_545 . 3_455 n
PR2 SR1 PR2 69.630(26) 2_545 . 3_555 n
PR2 SR1 PR2 103.270(30) 2_545 . 4_555 n
PR2 SR1 PR2 113.08(4) 2_545 . 4_565 n
PR2 SR1 O1 81.66(4) 2_545 . 1_555 n
PR2 SR1 O1 35.498(15) 2_545 . 2_545 n
PR2 SR1 O2 101.788(25) 2_545 . 1_455 n
PR2 SR1 O2 86.971(34) 2_545 . 2_545 n
PR2 SR1 O2 134.31(5) 2_545 . -3_656 n
PR2 SR1 O2 150.24(5) 2_545 . -4_456 n
PR2 SR1 PR2 108.452(4) 3_455 . 3_555 n
PR2 SR1 PR2 68.383(16) 3_455 . 4_555 n
PR2 SR1 PR2 73.681(17) 3_455 . 4_565 n
PR2 SR1 O1 106.84(4) 3_455 . 1_555 n
PR2 SR1 O1 140.196(24) 3_455 . 2_545 n
PR2 SR1 O2 84.07(4) 3_455 . 1_455 n
PR2 SR1 O2 88.69(5) 3_455 . 2_545 n
PR2 SR1 O2 37.173(30) 3_455 . -3_656 n
PR2 SR1 O2 38.089(27) 3_455 . -4_456 n
PR2 SR1 PR2 67.374(16) 3_555 . 4_555 n
PR2 SR1 PR2 72.338(18) 3_555 . 4_565 n
PR2 SR1 O1 81.66(4) 3_555 . 1_555 n
PR2 SR1 O1 35.498(15) 3_555 . 2_545 n
PR2 SR1 O2 150.24(5) 3_555 . 1_455 n
PR2 SR1 O2 134.31(5) 3_555 . 2_545 n
PR2 SR1 O2 86.971(34) 3_555 . -3_656 n
PR2 SR1 O2 101.788(25) 3_555 . -4_456 n
PR2 SR1 PR2 109.8932(35) 4_555 . 4_565 n
PR2 SR1 O1 143.883(28) 4_555 . 1_555 n
PR2 SR1 O1 78.36(4) 4_555 . 2_545 n
PR2 SR1 O2 141.35(5) 4_555 . 1_455 n
PR2 SR1 O2 81.56(4) 4_555 . 2_545 n
PR2 SR1 O2 31.268(29) 4_555 . -3_656 n
PR2 SR1 O2 98.946(32) 4_555 . -4_456 n
PR2 SR1 O1 39.710(17) 4_565 . 1_555 n
PR2 SR1 O1 98.95(4) 4_565 . 2_545 n
PR2 SR1 O2 86.26(4) 4_565 . 1_455 n
PR2 SR1 O2 152.58(6) 4_565 . 2_545 n
PR2 SR1 O2 94.940(33) 4_565 . -3_656 n
PR2 SR1 O2 39.345(24) 4_565 . -4_456 n
O1 SR1 O1 87.24(5) 1_555 . 2_545 n
O1 SR1 O2 68.76(5) 1_555 . 1_455 n
O1 SR1 O2 134.55(4) 1_555 . 2_545 n
O1 SR1 O2 134.55(4) 1_555 . -3_656 n
O1 SR1 O2 68.76(5) 1_555 . -4_456 n
O1 SR1 O2 135.26(4) 2_545 . 1_455 n
O1 SR1 O2 107.88(5) 2_545 . 2_545 n
O1 SR1 O2 107.88(5) 2_545 . -3_656 n
O1 SR1 O2 135.26(4) 2_545 . -4_456 n
O2 SR1 O2 70.87(4) 1_455 . 2_545 n
O2 SR1 O2 115.94(6) 1_455 . -3_656 n
O2 SR1 O2 71.09(5) 1_455 . -4_456 n
O2 SR1 O2 82.30(7) 2_545 . -3_656 n
O2 SR1 O2 115.94(6) 2_545 . -4_456 n
O2 SR1 O2 70.87(4) -3_656 . -4_456 n
SR1 PR2 SR1 109.8932(35) 1_555 . 1_565 n
SR1 PR2 SR1 71.832(28) 1_555 . 2_455 n
SR1 PR2 SR1 74.210(28) 1_555 . 2_555 n
SR1 PR2 SR1 105.790(28) 1_555 . 3_454 n
SR1 PR2 SR1 108.168(28) 1_555 . 3_554 n
SR1 PR2 SR1 70.1068(35) 1_555 . 4_554 n
SR1 PR2 SR1 179.972 1_555 . 4_564 n
SR1 PR2 O1 48.06(4) 1_555 . 1_555 n
SR1 PR2 O1 131.94(4) 1_555 . 4_564 n
SR1 PR2 O2 54.11(4) 1_555 . 1_455 n
SR1 PR2 O2 120.42(4) 1_555 . 2_555 n
SR1 PR2 O2 125.89(4) 1_555 . -1_665 n
SR1 PR2 O2 59.58(4) 1_555 . -2_565 n
SR1 PR2 SR1 66.695(29) 1_565 . 2_455 n
SR1 PR2 SR1 69.080(30) 1_565 . 2_555 n
SR1 PR2 SR1 110.920(30) 1_565 . 3_454 n
SR1 PR2 SR1 113.305(29) 1_565 . 3_554 n
SR1 PR2 SR1 180.0 1_565 . 4_554 n
SR1 PR2 SR1 70.1068(35) 1_565 . 4_564 n
SR1 PR2 O1 65.90(4) 1_565 . 1_555 n
SR1 PR2 O1 114.10(4) 1_565 . 4_564 n
SR1 PR2 O2 109.70(4) 1_565 . 1_455 n
SR1 PR2 O2 35.625(35) 1_565 . 2_555 n
SR1 PR2 O2 70.30(4) 1_565 . -1_665 n
SR1 PR2 O2 144.375(35) 1_565 . -2_565 n
SR1 PR2 SR1 108.452(4) 2_455 . 2_555 n
SR1 PR2 SR1 71.548(4) 2_455 . 3_454 n
SR1 PR2 SR1 180.0 2_455 . 3_554 n
SR1 PR2 SR1 113.305(29) 2_455 . 4_554 n
SR1 PR2 SR1 108.168(28) 2_455 . 4_564 n
SR1 PR2 O1 71.02(4) 2_455 . 1_555 n
SR1 PR2 O1 108.98(4) 2_455 . 4_564 n
SR1 PR2 O2 43.012(35) 2_455 . 1_455 n
SR1 PR2 O2 51.59(4) 2_455 . 2_555 n
SR1 PR2 O2 136.988(35) 2_455 . -1_665 n
SR1 PR2 O2 128.41(4) 2_455 . -2_565 n
SR1 PR2 SR1 179.9802 2_555 . 3_454 n
SR1 PR2 SR1 71.548(4) 2_555 . 3_554 n
SR1 PR2 SR1 110.920(30) 2_555 . 4_554 n
SR1 PR2 SR1 105.790(28) 2_555 . 4_564 n
SR1 PR2 O1 40.17(4) 2_555 . 1_555 n
SR1 PR2 O1 139.83(4) 2_555 . 4_564 n
SR1 PR2 O2 125.16(4) 2_555 . 1_455 n
SR1 PR2 O2 104.689(32) 2_555 . 2_555 n
SR1 PR2 O2 54.84(4) 2_555 . -1_665 n
SR1 PR2 O2 75.311(32) 2_555 . -2_565 n
SR1 PR2 SR1 108.452(4) 3_454 . 3_554 n
SR1 PR2 SR1 69.080(30) 3_454 . 4_554 n
SR1 PR2 SR1 74.210(28) 3_454 . 4_564 n
SR1 PR2 O1 139.83(4) 3_454 . 1_555 n
SR1 PR2 O1 40.17(4) 3_454 . 4_564 n
SR1 PR2 O2 54.84(4) 3_454 . 1_455 n
SR1 PR2 O2 75.311(32) 3_454 . 2_555 n
SR1 PR2 O2 125.16(4) 3_454 . -1_665 n
SR1 PR2 O2 104.689(32) 3_454 . -2_565 n
SR1 PR2 SR1 66.695(29) 3_554 . 4_554 n
SR1 PR2 SR1 71.832(28) 3_554 . 4_564 n
SR1 PR2 O1 108.98(4) 3_554 . 1_555 n
SR1 PR2 O1 71.02(4) 3_554 . 4_564 n
SR1 PR2 O2 136.988(35) 3_554 . 1_455 n
SR1 PR2 O2 128.41(4) 3_554 . 2_555 n
SR1 PR2 O2 43.012(35) 3_554 . -1_665 n
SR1 PR2 O2 51.59(4) 3_554 . -2_565 n
SR1 PR2 SR1 109.8932(35) 4_554 . 4_564 n
SR1 PR2 O1 114.10(4) 4_554 . 1_555 n
SR1 PR2 O1 65.90(4) 4_554 . 4_564 n
SR1 PR2 O2 70.30(4) 4_554 . 1_455 n
SR1 PR2 O2 144.374(35) 4_554 . 2_555 n
SR1 PR2 O2 109.70(4) 4_554 . -1_665 n
SR1 PR2 O2 35.625(35) 4_554 . -2_565 n
SR1 PR2 O1 131.94(4) 4_564 . 1_555 n
SR1 PR2 O1 48.06(4) 4_564 . 4_564 n
SR1 PR2 O2 125.89(4) 4_564 . 1_455 n
SR1 PR2 O2 59.58(4) 4_564 . 2_555 n
SR1 PR2 O2 54.11(4) 4_564 . -1_665 n
SR1 PR2 O2 120.42(4) 4_564 . -2_565 n
O1 PR2 O1 180.0 1_555 . 4_564 n
O1 PR2 O2 87.38(5) 1_555 . 1_455 n
O1 PR2 O2 92.40(5) 1_555 . 2_555 n
O1 PR2 O2 92.62(5) 1_555 . -1_665 n
O1 PR2 O2 87.60(5) 1_555 . -2_565 n
O1 PR2 O2 92.62(5) 4_564 . 1_455 n
O1 PR2 O2 87.60(5) 4_564 . 2_555 n
O1 PR2 O2 87.38(5) 4_564 . -1_665 n
O1 PR2 O2 92.40(5) 4_564 . -2_565 n
O2 PR2 O2 88.575(17) 1_455 . 2_555 n
O2 PR2 O2 180.0 1_455 . -1_665 n
O2 PR2 O2 91.425(17) 1_455 . -2_565 n
O2 PR2 O2 91.425(17) 2_555 . -1_665 n
O2 PR2 O2 180.0 2_555 . -2_565 n
O2 PR2 O2 88.575(17) -1_665 . -2_565 n
SR1 O1 SR1 118.16(7) 1_555 . 2_555 n
SR1 O1 PR2 92.23(4) 1_555 . 1_555 n
SR1 O1 PR2 92.23(4) 1_555 . 4_565 n
SR1 O1 PR2 104.34(4) 2_555 . 1_555 n
SR1 O1 PR2 104.34(4) 2_555 . 4_565 n
PR2 O1 PR2 144.58(8) 1_555 . 4_565 n
SR1 O2 SR1 102.61(5) 1_655 . 2_555 n
SR1 O2 PR2 86.54(5) 1_655 . 1_655 n
SR1 O2 PR2 90.32(5) 1_655 . 2_545 n
SR1 O2 PR2 99.81(5) 2_555 . 1_655 n
SR1 O2 PR2 113.11(5) 2_555 . 2_545 n
PR2 O2 PR2 146.79(5) 1_655 . 2_545 n

loop_
_geom_bond_atom_site_label_1
_geom_bond_atom_site_label_2
_geom_bond_distance
_geom_bond_site_symmetry_1
_geom_bond_site_symmetry_2
_geom_bond_publ_flag
SR1 SR1 4.1834(20) . 2_445 n
SR1 SR1 4.1834(20) . 2_455 n
SR1 SR1 4.3707(21) . 2_545 n
SR1 SR1 4.3707(21) . 2_555 n
SR1 SR1 4.30563(34) . 4_554 n
SR1 SR1 4.30563(34) . 4_555 n
SR1 PR2 3.9654(10) . 1_545 n
SR1 PR2 3.5021(9) . 1_555 n
SR1 PR2 3.6274(12) . 2_445 n
SR1 PR2 3.7362(12) . 2_545 n
SR1 PR2 3.6274(12) . 3_455 n
SR1 PR2 3.7362(12) . 3_555 n
SR1 PR2 3.9654(10) . 4_555 n
SR1 PR2 3.5021(9) . 4_565 n
SR1 O1 2.6070(18) . 1_555 n
SR1 O1 2.4873(22) . 2_545 n
SR1 O2 2.8424(17) . 1_455 n
SR1 O2 2.5112(16) . 2_545 n
SR1 O2 3.0555(15) . 3_455 n
SR1 O2 3.0555(15) . -2_565 n
SR1 O2 2.5112(16) . -3_656 n
SR1 O2 2.8424(17) . -4_456 n
PR2 SR1 3.5021(9) . 1_555 n
PR2 SR1 3.9654(10) . 1_565 n
PR2 SR1 3.6274(12) . 2_455 n
PR2 SR1 3.7362(12) . 2_555 n
PR2 SR1 3.7362(12) . 3_454 n
PR2 SR1 3.6274(12) . 3_554 n
PR2 SR1 3.9654(10) . 4_554 n
PR2 SR1 3.5021(9) . 4_564 n
PR2 O1 2.2392(5) . 1_555 n
PR2 O1 2.2392(5) . 4_564 n
PR2 O2 2.2243(10) . 1_455 n
PR2 O2 2.2377(11) . 2_555 n
PR2 O2 2.2243(10) . -1_665 n
PR2 O2 2.2377(11) . -2_565 n
O1 SR1 2.6070(18) . 1_555 n
O1 SR1 2.4873(22) . 2_555 n
O1 PR2 2.2392(5) . 1_555 n
O1 PR2 2.2392(5) . 4_565 n
O2 SR1 2.8424(17) . 1_655 n
O2 SR1 2.5112(16) . 2_555 n
O2 SR1 3.0555(15) . 3_554 n
O2 PR2 2.2243(10) . 1_655 n
O2 PR2 2.2377(11) . 2_545 n
